data_2019455
loop_
_publ_author_name
'Smetana, Volodymyr'
'Corbett, John D.'
'Miller, Gordon J.'

_publ_section_title
;
 MgAuGa and MgAu~2~Ga: first representatives of the Mg--Au--Ga system
;
_journal_coeditor_code KU3126
_journal_issue 4
_journal_name_full 'Acta Crystallographica Section C'
_journal_page_first 355
_journal_page_last 358
_journal_paper_doi 10.1107/S205322961400566X
_journal_volume 70
_journal_year 2014
_chemical_formula_iupac 'Mg Au Ga'
_chemical_formula_moiety 'Au Ga Mg'
_chemical_formula_sum 'Au Ga Mg'
_chemical_formula_weight 291.00
_chemical_name_systematic
;
Magnesium gold gallium
;
_space_group_IT_number 189
_symmetry_cell_setting hexagonal
_symmetry_space_group_name_Hall 'P -6 -2'
_symmetry_space_group_name_H-M 'P -6 2 m'
_atom_sites_solution_primary direct
_atom_sites_solution_secondary difmap
_audit_creation_method SHELXL97
_cell_angle_alpha 90.00
_cell_angle_beta 90.00
_cell_angle_gamma 120.00
_cell_formula_units_Z 3
_cell_length_a 7.3682(5)
_cell_length_b 7.3682(5)
_cell_length_c 3.3738(3)
_cell_measurement_reflns_used 2837
_cell_measurement_temperature 296(2)
_cell_measurement_theta_max 39.52
_cell_measurement_theta_min 5.54
_cell_volume 158.63(2)
_computing_cell_refinement 'SAINT (Bruker, 2001)'
_computing_data_collection 'SMART (Bruker, 2001)'
_computing_data_reduction 'SAINT (Bruker, 2001)'
_computing_molecular_graphics 'DIAMOND (Brandenburg, 2006)'
_computing_publication_material 'publCIF (Westrip, 2010)'
_computing_structure_refinement 'SHELXL97 (Sheldrick, 2008)'
_computing_structure_solution 'SHELXS97 (Sheldrick, 2008)'
_diffrn_ambient_temperature 296(2)
_diffrn_measured_fraction_theta_full 0.991
_diffrn_measured_fraction_theta_max 0.991
_diffrn_measurement_device_type 'Bruker SMART CCD area-detector'
_diffrn_measurement_method \w
_diffrn_radiation_monochromator graphite
_diffrn_radiation_source 'fine-focus sealed tube'
_diffrn_radiation_type MoK\a
_diffrn_radiation_wavelength 0.71073
_diffrn_reflns_av_R_equivalents 0.0712
_diffrn_reflns_av_sigmaI/netI 0.0443
_diffrn_reflns_limit_h_max 13
_diffrn_reflns_limit_h_min -13
_diffrn_reflns_limit_k_max 13
_diffrn_reflns_limit_k_min -12
_diffrn_reflns_limit_l_max 6
_diffrn_reflns_limit_l_min -5
_diffrn_reflns_number 2837
_diffrn_reflns_theta_full 39.52
_diffrn_reflns_theta_max 39.52
_diffrn_reflns_theta_min 5.54
_exptl_absorpt_coefficient_mu 81.825
_exptl_absorpt_correction_T_max 0.001
_exptl_absorpt_correction_T_min 0.000
_exptl_absorpt_correction_type empirical
_exptl_absorpt_process_details '(Blessing, 1995)'
_exptl_crystal_colour colourless
_exptl_crystal_density_diffrn 9.139
_exptl_crystal_density_method 'not measured'
_exptl_crystal_description 'irregular fragment'
_exptl_crystal_F_000 366
_exptl_crystal_size_max 0.12
_exptl_crystal_size_mid 0.10
_exptl_crystal_size_min 0.09
_refine_diff_density_max 2.587
_refine_diff_density_min -2.058
_refine_ls_abs_structure_details 'Flack (1983), with 163 Friedel pairs'
_refine_ls_abs_structure_Flack 0.02(5)
_refine_ls_extinction_coef 0.0086(12)
_refine_ls_extinction_expression Fc^*^=kFc[1+0.001xFc^2^\l^3^/sin(2\q)]^-1/4^
_refine_ls_extinction_method 'SHELXL97 (Sheldrick, 2008)'
_refine_ls_goodness_of_fit_ref 1.068
_refine_ls_matrix_type full
_refine_ls_number_parameters 14
_refine_ls_number_reflns 388
_refine_ls_number_restraints 0
_refine_ls_restrained_S_all 1.068
_refine_ls_R_factor_all 0.0441
_refine_ls_R_factor_gt 0.0317
_refine_ls_shift/su_max 0.000
_refine_ls_shift/su_mean 0.000
_refine_ls_structure_factor_coef Fsqd
_refine_ls_weighting_details 'calc w=1/[\s^2^(Fo^2^)+(0.0308P)^2^+0.0000P] where P=(Fo^2^+2Fc^2^)/3'
_refine_ls_weighting_scheme calc
_refine_ls_wR_factor_gt 0.0651
_refine_ls_wR_factor_ref 0.0692
_reflns_number_gt 313
_reflns_number_total 388
_reflns_threshold_expression I>2\s(I)
_cod_data_source_file ku3126sup1.cif
_cod_data_source_block I
_cod_database_code 2019455
_cod_database_fobs_code 2019455

loop_
_symmetry_equiv_pos_as_xyz
'x, y, z'
'-y, x-y, z'
'-x+y, -x, z'
'x, y, -z'
'-y, x-y, -z'
'-x+y, -x, -z'
'y, x, -z'
'x-y, -y, -z'
'-x, -x+y, -z'
'y, x, z'
'x-y, -y, z'
'-x, -x+y, z'

loop_
_atom_site_type_symbol
_atom_site_label
_atom_site_fract_x
_atom_site_fract_y
_atom_site_fract_z
_atom_site_U_iso_or_equiv
_atom_site_adp_type
_atom_site_calc_flag
_atom_site_refinement_flags
_atom_site_occupancy
_atom_site_symmetry_multiplicity
Au Au1 0.0000 0.0000 0.0000 0.01147(19) Uani d S 1 12
Au Au2 0.3333 0.6667 0.5000 0.01267(18) Uani d S 1 6
Ga Ga1 0.2816(3) 0.0000 0.5000 0.0108(3) Uani d S 1 4
Mg Mg1 0.6152(9) 0.0000 0.0000 0.0121(12) Uani d S 1 4

loop_
_atom_site_aniso_label
_atom_site_aniso_U_11
_atom_site_aniso_U_22
_atom_site_aniso_U_33
_atom_site_aniso_U_12
_atom_site_aniso_U_13
_atom_site_aniso_U_23
Au1 0.0094(2) 0.0094(2) 0.0157(4) 0.00468(12) 0.000 0.000
Au2 0.00854(18) 0.00854(18) 0.0209(4) 0.00427(9) 0.000 0.000
Ga1 0.0080(5) 0.0082(7) 0.0161(8) 0.0041(4) 0.000 0.000
Mg1 0.010(2) 0.014(3) 0.014(3) 0.0068(13) 0.000 0.000

loop_
_atom_type_symbol
_atom_type_description
_atom_type_scat_dispersion_real
_atom_type_scat_dispersion_imag
_atom_type_scat_source
Mg Mg 0.0486 0.0363 'International Tables Vol C Tables 4.2.6.8 and 6.1.1.4'
Ga Ga 0.2307 1.6083 'International Tables Vol C Tables 4.2.6.8 and 6.1.1.4'
Au Au -2.0133 8.8022 'International Tables Vol C Tables 4.2.6.8 and 6.1.1.4'

loop_
_geom_angle_atom_site_label_1
_geom_angle_atom_site_label_2
_geom_angle_atom_site_label_3
_geom_angle_site_symmetry_1
_geom_angle_site_symmetry_3
_geom_angle
Ga1 Au1 Ga1 3_554 . 134.346(18)
Ga1 Au1 Ga1 3_554 2 134.346(18)
Ga1 Au1 Ga1 . 2 84.44(4)
Ga1 Au1 Ga1 3_554 3 78.23(5)
Ga1 Au1 Ga1 . 3 84.44(4)
Ga1 Au1 Ga1 2 3 84.44(4)
Ga1 Au1 Ga1 3_554 2_554 84.44(4)
Ga1 Au1 Ga1 . 2_554 134.346(18)
Ga1 Au1 Ga1 2 2_554 78.23(5)
Ga1 Au1 Ga1 3 2_554 134.346(18)
Ga1 Au1 Ga1 3_554 1_554 84.44(4)
Ga1 Au1 Ga1 . 1_554 78.23(5)
Ga1 Au1 Ga1 2 1_554 134.346(18)
Ga1 Au1 Ga1 3 1_554 134.346(18)
Ga1 Au1 Ga1 2_554 1_554 84.44(4)
Ga1 Au1 Mg1 3_554 3_665 140.89(3)
Ga1 Au1 Mg1 . 3_665 67.173(9)
Ga1 Au1 Mg1 2 3_665 67.173(9)
Ga1 Au1 Mg1 3 3_665 140.89(3)
Ga1 Au1 Mg1 2_554 3_665 67.173(9)
Ga1 Au1 Mg1 1_554 3_665 67.173(9)
Ga1 Au1 Mg1 3_554 1_455 67.173(9)
Ga1 Au1 Mg1 . 1_455 140.89(3)
Ga1 Au1 Mg1 2 1_455 67.173(9)
Ga1 Au1 Mg1 3 1_455 67.173(9)
Ga1 Au1 Mg1 2_554 1_455 67.173(9)
Ga1 Au1 Mg1 1_554 1_455 140.89(3)
Mg1 Au1 Mg1 3_665 1_455 120.0
Ga1 Au1 Mg1 3_554 2_545 67.173(9)
Ga1 Au1 Mg1 . 2_545 67.173(9)
Ga1 Au1 Mg1 2 2_545 140.89(3)
Ga1 Au1 Mg1 3 2_545 67.173(9)
Ga1 Au1 Mg1 2_554 2_545 140.89(3)
Ga1 Au1 Mg1 1_554 2_545 67.173(9)
Mg1 Au1 Mg1 3_665 2_545 120.0
Mg1 Au1 Mg1 1_455 2_545 120.0
Ga1 Au1 Au1 3_554 1_554 50.89(3)
Ga1 Au1 Au1 . 1_554 129.11(3)
Ga1 Au1 Au1 2 1_554 129.11(3)
Ga1 Au1 Au1 3 1_554 129.11(3)
Ga1 Au1 Au1 2_554 1_554 50.89(3)
Ga1 Au1 Au1 1_554 1_554 50.89(3)
Mg1 Au1 Au1 3_665 1_554 90.0000(10)
Mg1 Au1 Au1 1_455 1_554 90.0
Mg1 Au1 Au1 2_545 1_554 90.0
Ga1 Au1 Au1 3_554 1_556 129.11(3)
Ga1 Au1 Au1 . 1_556 50.89(3)
Ga1 Au1 Au1 2 1_556 50.89(3)
Ga1 Au1 Au1 3 1_556 50.89(3)
Ga1 Au1 Au1 2_554 1_556 129.11(3)
Ga1 Au1 Au1 1_554 1_556 129.11(3)
Mg1 Au1 Au1 3_665 1_556 90.0000(10)
Mg1 Au1 Au1 1_455 1_556 90.0
Mg1 Au1 Au1 2_545 1_556 90.0
Au1 Au1 Au1 1_554 1_556 180.0
Ga1 Au2 Ga1 1_565 2 120.0
Ga1 Au2 Ga1 1_565 3_665 120.0
Ga1 Au2 Ga1 2 3_665 120.0
Ga1 Au2 Mg1 1_565 2 67.13(12)
Ga1 Au2 Mg1 2 2 65.40(11)
Ga1 Au2 Mg1 3_665 2 143.61(3)
Ga1 Au2 Mg1 1_565 1_566 65.40(11)
Ga1 Au2 Mg1 2 1_566 143.61(3)
Ga1 Au2 Mg1 3_665 1_566 67.13(12)
Mg1 Au2 Mg1 2 1_566 132.522(18)
Ga1 Au2 Mg1 1_565 2_556 67.13(12)
Ga1 Au2 Mg1 2 2_556 65.40(11)
Ga1 Au2 Mg1 3_665 2_556 143.61(3)
Mg1 Au2 Mg1 2 2_556 72.75(6)
Mg1 Au2 Mg1 1_566 2_556 88.42(4)
Ga1 Au2 Mg1 1_565 1_565 65.40(11)
Ga1 Au2 Mg1 2 1_565 143.61(3)
Ga1 Au2 Mg1 3_665 1_565 67.13(12)
Mg1 Au2 Mg1 2 1_565 88.42(4)
Mg1 Au2 Mg1 1_566 1_565 72.75(6)
Mg1 Au2 Mg1 2_556 1_565 132.522(18)
Ga1 Au2 Mg1 1_565 3_665 143.61(3)
Ga1 Au2 Mg1 2 3_665 67.13(12)
Ga1 Au2 Mg1 3_665 3_665 65.40(11)
Mg1 Au2 Mg1 2 3_665 88.42(4)
Mg1 Au2 Mg1 1_566 3_665 132.521(19)
Mg1 Au2 Mg1 2_556 3_665 132.521(19)
Mg1 Au2 Mg1 1_565 3_665 88.42(4)
Ga1 Au2 Mg1 1_565 3_666 143.61(3)
Ga1 Au2 Mg1 2 3_666 67.13(12)
Ga1 Au2 Mg1 3_665 3_666 65.40(11)
Mg1 Au2 Mg1 2 3_666 132.52(2)
Mg1 Au2 Mg1 1_566 3_666 88.42(4)
Mg1 Au2 Mg1 2_556 3_666 88.42(4)
Mg1 Au2 Mg1 1_565 3_666 132.521(19)
Mg1 Au2 Mg1 3_665 3_666 72.75(6)
Ga1 Au2 Au2 1_565 1_554 90.0
Ga1 Au2 Au2 2 1_554 90.0
Ga1 Au2 Au2 3_665 1_554 90.0
Mg1 Au2 Au2 2 1_554 53.62(3)
Mg1 Au2 Au2 1_566 1_554 126.38(3)
Mg1 Au2 Au2 2_556 1_554 126.38(3)
Mg1 Au2 Au2 1_565 1_554 53.62(3)
Mg1 Au2 Au2 3_665 1_554 53.62(3)
Mg1 Au2 Au2 3_666 1_554 126.38(3)
Ga1 Au2 Au2 1_565 1_556 90.0
Ga1 Au2 Au2 2 1_556 90.0
Ga1 Au2 Au2 3_665 1_556 90.0
Mg1 Au2 Au2 2 1_556 126.38(3)
Mg1 Au2 Au2 1_566 1_556 53.62(3)
Mg1 Au2 Au2 2_556 1_556 53.62(3)
Mg1 Au2 Au2 1_565 1_556 126.38(3)
Mg1 Au2 Au2 3_665 1_556 126.38(3)
Mg1 Au2 Au2 3_666 1_556 53.62(3)
Au2 Au2 Au2 1_554 1_556 180.0
Au2 Ga1 Au2 1_545 7_556 105.78(7)
Au2 Ga1 Au1 1_545 . 117.915(12)
Au2 Ga1 Au1 7_556 . 117.915(12)
Au2 Ga1 Au1 1_545 1_556 117.915(12)
Au2 Ga1 Au1 7_556 1_556 117.915(12)
Au1 Ga1 Au1 . 1_556 78.23(5)
Au2 Ga1 Mg1 1_545 1_556 60.17(4)
Au2 Ga1 Mg1 7_556 1_556 60.17(4)
Au1 Ga1 Mg1 . 1_556 175.35(8)
Au1 Ga1 Mg1 1_556 1_556 106.43(7)
Au2 Ga1 Mg1 1_545 . 60.17(4)
Au2 Ga1 Mg1 7_556 . 60.17(4)
Au1 Ga1 Mg1 . . 106.43(7)
Au1 Ga1 Mg1 1_556 . 175.35(8)
Mg1 Ga1 Mg1 1_556 . 68.92(14)
Au2 Ga1 Mg1 1_545 2_545 59.21(10)
Au2 Ga1 Mg1 7_556 2_545 140.52(4)
Au1 Ga1 Mg1 . 2_545 58.94(10)
Au1 Ga1 Mg1 1_556 2_545 100.47(6)
Mg1 Ga1 Mg1 1_556 2_545 119.37(8)
Mg1 Ga1 Mg1 . 2_545 82.23(8)
Au2 Ga1 Mg1 1_545 3_666 140.52(4)
Au2 Ga1 Mg1 7_556 3_666 59.21(10)
Au1 Ga1 Mg1 . 3_666 100.47(6)
Au1 Ga1 Mg1 1_556 3_666 58.94(10)
Mg1 Ga1 Mg1 1_556 3_666 82.23(8)
Mg1 Ga1 Mg1 . 3_666 119.37(8)
Mg1 Ga1 Mg1 2_545 3_666 155.12(17)
Au2 Ga1 Mg1 1_545 2_546 59.21(10)
Au2 Ga1 Mg1 7_556 2_546 140.52(4)
Au1 Ga1 Mg1 . 2_546 100.47(6)
Au1 Ga1 Mg1 1_556 2_546 58.94(10)
Mg1 Ga1 Mg1 1_556 2_546 82.23(8)
Mg1 Ga1 Mg1 . 2_546 119.37(8)
Mg1 Ga1 Mg1 2_545 2_546 67.14(9)
Mg1 Ga1 Mg1 3_666 2_546 107.20(16)
Au2 Ga1 Mg1 1_545 3_665 140.52(4)
Au2 Ga1 Mg1 7_556 3_665 59.21(10)
Au1 Ga1 Mg1 . 3_665 58.94(10)
Au1 Ga1 Mg1 1_556 3_665 100.47(6)
Mg1 Ga1 Mg1 1_556 3_665 119.37(8)
Mg1 Ga1 Mg1 . 3_665 82.23(8)
Mg1 Ga1 Mg1 2_545 3_665 107.20(16)
Mg1 Ga1 Mg1 3_666 3_665 67.14(9)
Mg1 Ga1 Mg1 2_546 3_665 155.12(17)
Au1 Mg1 Au2 1_655 7_556 107.36(12)
Au1 Mg1 Au2 1_655 1_544 107.36(12)
Au2 Mg1 Au2 7_556 1_544 145.3(2)
Au1 Mg1 Au2 1_655 7 107.36(12)
Au2 Mg1 Au2 7_556 7 72.75(6)
Au2 Mg1 Au2 1_544 7 96.80(9)
Au1 Mg1 Au2 1_655 1_545 107.36(12)
Au2 Mg1 Au2 7_556 1_545 96.80(9)
Au2 Mg1 Au2 1_544 1_545 72.75(6)
Au2 Mg1 Au2 7 1_545 145.3(2)
Au1 Mg1 Ga1 1_655 1_554 145.54(7)
Au2 Mg1 Ga1 7_556 1_554 95.14(16)
Au2 Mg1 Ga1 1_544 1_554 54.43(8)
Au2 Mg1 Ga1 7 1_554 54.43(8)
Au2 Mg1 Ga1 1_545 1_554 95.14(16)
Au1 Mg1 Ga1 1_655 . 145.54(7)
Au2 Mg1 Ga1 7_556 . 54.43(8)
Au2 Mg1 Ga1 1_544 . 95.14(16)
Au2 Mg1 Ga1 7 . 95.14(16)
Au2 Mg1 Ga1 1_545 . 54.43(8)
Ga1 Mg1 Ga1 1_554 . 68.92(14)
Au1 Mg1 Ga1 1_655 2_655 53.89(10)
Au2 Mg1 Ga1 7_556 2_655 53.66(4)
Au2 Mg1 Ga1 1_544 2_655 160.8(2)
Au2 Mg1 Ga1 7 2_655 93.63(5)
Au2 Mg1 Ga1 1_545 2_655 106.76(5)
Ga1 Mg1 Ga1 1_554 2_655 143.02(9)
Ga1 Mg1 Ga1 . 2_655 99.96(5)
Au1 Mg1 Ga1 1_655 3_654 53.89(10)
Au2 Mg1 Ga1 7_556 3_654 160.8(2)
Au2 Mg1 Ga1 1_544 3_654 53.66(4)
Au2 Mg1 Ga1 7 3_654 106.76(5)
Au2 Mg1 Ga1 1_545 3_654 93.63(5)
Ga1 Mg1 Ga1 1_554 3_654 99.96(5)
Ga1 Mg1 Ga1 . 3_654 143.02(9)
Ga1 Mg1 Ga1 2_655 3_654 107.8(2)
Au1 Mg1 Ga1 1_655 3_655 53.89(10)
Au2 Mg1 Ga1 7_556 3_655 106.76(5)
Au2 Mg1 Ga1 1_544 3_655 93.63(5)
Au2 Mg1 Ga1 7 3_655 160.8(2)
Au2 Mg1 Ga1 1_545 3_655 53.66(4)
Ga1 Mg1 Ga1 1_554 3_655 143.02(9)
Ga1 Mg1 Ga1 . 3_655 99.96(5)
Ga1 Mg1 Ga1 2_655 3_655 72.17(12)
Ga1 Mg1 Ga1 3_654 3_655 67.14(9)
Au1 Mg1 Ga1 1_655 2_654 53.89(10)
Au2 Mg1 Ga1 7_556 2_654 93.63(5)
Au2 Mg1 Ga1 1_544 2_654 106.76(5)
Au2 Mg1 Ga1 7 2_654 53.66(4)
Au2 Mg1 Ga1 1_545 2_654 160.8(2)
Ga1 Mg1 Ga1 1_554 2_654 99.96(5)
Ga1 Mg1 Ga1 . 2_654 143.02(9)
Ga1 Mg1 Ga1 2_655 2_654 67.14(9)
Ga1 Mg1 Ga1 3_654 2_654 72.17(12)
Ga1 Mg1 Ga1 3_655 2_654 107.8(2)
Au1 Mg1 Mg1 1_655 1_556 90.0
Au2 Mg1 Mg1 7_556 1_556 53.62(3)
Au2 Mg1 Mg1 1_544 1_556 126.38(3)
Au2 Mg1 Mg1 7 1_556 126.38(3)
Au2 Mg1 Mg1 1_545 1_556 53.62(3)
Ga1 Mg1 Mg1 1_554 1_556 124.46(7)
Ga1 Mg1 Mg1 . 1_556 55.54(7)
Ga1 Mg1 Mg1 2_655 1_556 56.43(5)
Ga1 Mg1 Mg1 3_654 1_556 123.57(5)
Ga1 Mg1 Mg1 3_655 1_556 56.43(5)
Ga1 Mg1 Mg1 2_654 1_556 123.57(5)

loop_
_geom_bond_atom_site_label_1
_geom_bond_atom_site_label_2
_geom_bond_site_symmetry_2
_geom_bond_distance
Au1 Ga1 3_554 2.6740(15)
Au1 Ga1 . 2.6740(15)
Au1 Ga1 2 2.6740(15)
Au1 Ga1 3 2.6740(15)
Au1 Ga1 2_554 2.6740(15)
Au1 Ga1 1_554 2.6740(15)
Au1 Mg1 3_665 2.835(6)
Au1 Mg1 1_455 2.835(6)
Au1 Mg1 2_545 2.835(6)
Au1 Au1 1_554 3.3738(3)
Au1 Au1 1_556 3.3738(3)
Au2 Ga1 1_565 2.6672(12)
Au2 Ga1 2 2.6672(12)
Au2 Ga1 3_665 2.6672(12)
Au2 Mg1 2 2.844(5)
Au2 Mg1 1_566 2.844(5)
Au2 Mg1 2_556 2.844(5)
Au2 Mg1 1_565 2.844(5)
Au2 Mg1 3_665 2.844(5)
Au2 Mg1 3_666 2.844(5)
Au2 Au2 1_554 3.3738(3)
Au2 Au2 1_556 3.3738(3)
Ga1 Au2 1_545 2.6672(12)
Ga1 Au2 7_556 2.6672(12)
Ga1 Au1 1_556 2.6740(15)
Ga1 Mg1 1_556 2.981(5)
Ga1 Mg1 . 2.981(5)
Ga1 Mg1 2_545 3.051(4)
Ga1 Mg1 3_666 3.051(4)
Ga1 Mg1 2_546 3.051(4)
Ga1 Mg1 3_665 3.051(4)
Mg1 Au1 1_655 2.835(6)
Mg1 Au2 7_556 2.8443(19)
Mg1 Au2 1_544 2.8443(19)
Mg1 Au2 7 2.8443(19)
Mg1 Au2 1_545 2.8443(19)
Mg1 Ga1 1_554 2.981(5)
Mg1 Ga1 2_655 3.051(4)
Mg1 Ga1 3_654 3.051(4)
Mg1 Ga1 3_655 3.051(4)
Mg1 Ga1 2_654 3.051(4)
Mg1 Mg1 1_556 3.3738(3)
